data_2103161
loop_
_publ_author_name
'Budzianowski, Armand'
'Katrusiak, Andrzej'

_publ_section_title
;
 Coupling of the lactone-ring conformation with crystal symmetry in
 6-hydroxy-4,4,5,7,8-pentamethyl-3,4-dihydrocoumarin
;
_journal_issue 1
_journal_name_full 'Acta Crystallographica Section B'
_journal_page_first 125
_journal_page_last 133
_journal_paper_doi 10.1107/S0108768101017955
_journal_volume 58
_journal_year 2002
_chemical_formula_sum 'C14 H18 O3'
_chemical_formula_weight 234.28
_chemical_name_systematic
;
6-hydroxy-4,4,5,7,8-pentamethyl-3,4-dihydrocoumarin
;
_space_group_IT_number 14
_symmetry_cell_setting P21/c
_symmetry_space_group_name_Hall '-P 2ybc'
_symmetry_space_group_name_H-M 'P 1 21/c 1'
_atom_sites_solution_hydrogens geom
_atom_sites_solution_primary direct
_atom_sites_solution_secondary difmap
_audit_creation_method SHELXL-97
_cell_angle_alpha 90.00
_cell_angle_beta 94.44(3)
_cell_angle_gamma 90.00
_cell_formula_units_Z 4
_cell_length_a 9.744(2)
_cell_length_b 6.9220(10)
_cell_length_c 19.109(4)
_cell_measurement_temperature 293(2)
_cell_volume 1285.0(4)
_computing_structure_refinement 'SHELXL-97 (Sheldrick, 1997)'
_computing_structure_solution 'SHELXS-97 (Sheldrick, 1990)'
_diffrn_ambient_temperature 293(2)
_diffrn_measured_fraction_theta_full .998
_diffrn_measured_fraction_theta_max .998
_diffrn_radiation_monochromator graphite
_diffrn_radiation_source 'fine-focus sealed tube'
_diffrn_radiation_type MoK\a
_diffrn_radiation_wavelength .71073
_diffrn_reflns_av_R_equivalents .0342
_diffrn_reflns_av_sigmaI/netI .0209
_diffrn_reflns_limit_h_max 11
_diffrn_reflns_limit_h_min -11
_diffrn_reflns_limit_k_max 6
_diffrn_reflns_limit_k_min -8
_diffrn_reflns_limit_l_max 22
_diffrn_reflns_limit_l_min -22
_diffrn_reflns_number 10609
_diffrn_reflns_theta_full 25.05
_diffrn_reflns_theta_max 25.05
_diffrn_reflns_theta_min 2.10
_exptl_absorpt_coefficient_mu .084
_exptl_crystal_colour colourlees
_exptl_crystal_density_diffrn 1.211
_exptl_crystal_density_method 'not measured'
_exptl_crystal_F_000 504
_exptl_crystal_size_max .35
_exptl_crystal_size_mid .25
_exptl_crystal_size_min .12
_refine_diff_density_max .408
_refine_diff_density_min -.285
_refine_ls_extinction_coef .030(8)
_refine_ls_extinction_expression Fc^*^=kFc[1+0.001xFc^2^\l^3^/sin(2\q)]^-1/4^
_refine_ls_extinction_method SHELXL
_refine_ls_goodness_of_fit_ref 1.363
_refine_ls_hydrogen_treatment mixed
_refine_ls_matrix_type full
_refine_ls_number_parameters 254
_refine_ls_number_reflns 2273
_refine_ls_number_restraints 0
_refine_ls_restrained_S_all 1.363
_refine_ls_R_factor_all .1304
_refine_ls_R_factor_gt .1202
_refine_ls_shift/su_max .202
_refine_ls_shift/su_mean .052
_refine_ls_structure_factor_coef Fsqd
_refine_ls_weighting_details 'calc w=1/[\s^2^(Fo^2^)+(0.1331P)^2^+0.7198P] where P=(Fo^2^+2Fc^2^)/3'
_refine_ls_weighting_scheme calc
_refine_ls_wR_factor_gt .3168
_refine_ls_wR_factor_ref .3270
_reflns_number_gt 2059
_reflns_number_total 2273
_reflns_threshold_expression >2sigma(I)
_cod_data_source_file bm0046.cif
_cod_data_source_block cum293
_cod_original_sg_symbol_H-M monoclinic
_cod_database_code 2103161

loop_
_symmetry_equiv_pos_as_xyz
'x, y, z'
'x, -y+1/2, z+1/2'
'-x, -y, -z'
'-x, y-1/2, -z-1/2'

loop_
_atom_site_label
_atom_site_fract_x
_atom_site_fract_y
_atom_site_fract_z
_atom_site_U_iso_or_equiv
_atom_site_adp_type
_atom_site_calc_flag
_atom_site_refinement_flags
_atom_site_occupancy
_atom_site_type_symbol
O1 .1032(3) .2393(4) .24762(15) .0613(9) Uani d . 1 O
O2 -.1144(3) .2401(5) .2618(2) .0976(15) Uani d . 1 O
O6 .6496(3) .2573(4) .3385(2) .0609(9) Uani d . 1 O
H6 .700(6) .250(6) .311(3) .078(19) Uiso d . 1 H
C2 -.0008(4) .2641(6) .2870(3) .0647(13) Uani d . 1 C
C3 .0389(5) .3558(10) .3563(3) .0734(19) Uani d P .80 C
H3A -.0390 .3495 .3850 .058(14) Uiso d P .80 H
H3B .0581 .4937 .3493 .074(18) Uiso d P .80 H
C3' .041(3) .139(3) .3580(13) .082(8) Uani d P .20 C
H31A .03(3) .08(4) .315(16) .122 Uiso d P .20 H
H31B -.05(3) .21(4) .400(17) .122 Uiso d P .20 H
C4 .1634(5) .2618(6) .3955(2) .0642(13) Uani d . 1 C
C41 .1986(18) .394(3) .4597(9) .161(9) Uani d P .80 C
H41A .102(9) .385(14) .485(4) .17(3) Uiso d . 1 H
H41B .181(5) .434(6) .456(3) .013(10) Uiso d . 1 H
H41C .224(10) .263(11) .491(5) .15(3) Uiso d . 1 H
C41' .181(3) .116(5) .4599(17) .080(7) Uiso d P .20 C
C42 .1276(8) .0539(14) .4162(5) .100(3) Uani d P .80 C
H42A .057(11) .076(15) .459(6) .18(4) Uiso d P .80 H
H42B .219(4) .023(6) .4525(19) .020(9) Uiso d P .80 H
H42C .091(6) -.029(8) .370(3) .072(18) Uiso d P .80 H
C42' .118(3) .468(5) .4062(17) .093(8) Uiso d P .20 C
H42D .11(3) .59(5) .479(16) .139 Uiso d P .20 H
H42E .10(3) .62(5) .378(17) .139 Uiso d P .20 H
H42F .22(4) .55(5) .425(19) .139 Uiso d P .20 H
C5 .4201(4) .2560(4) .36604(19) .0432(9) Uani d . 1 C
C51 .4805(5) .2450(7) .4413(2) .0737(15) Uani d . 1 C
H51A .4075 .2450 .4723 .111 Uiso calc R 1 H
H51B .5391 .3546 .4514 .111 Uiso calc R 1 H
H51C .5333 .1284 .4480 .111 Uiso calc R 1 H
C6 .5137(3) .2573(4) .3144(2) .0418(9) Uani d . 1 C
C7 .4727(3) .2604(4) .24260(19) .0390(9) Uani d . 1 C
C71 .5803(4) .2606(6) .1905(3) .0517(11) Uani d . 1 C
H71A .536(7) .269(7) .145(4) .11(2) Uiso d . 1 H
H71B .641(4) .146(6) .195(2) .067(12) Uiso d . 1 H
H71C .640(5) .374(8) .192(3) .098(16) Uiso d . 1 H
C8 .3332(4) .2568(4) .22213(19) .0399(9) Uani d . 1 C
C81 .2804(5) .2560(7) .1466(2) .0551(11) Uani d . 1 C
H81A .337(7) .307(10) .111(4) .028(16) Uiso d P .50 H
H81B .192(7) .303(9) .135(3) .010(13) Uiso d P .50 H
H81C .255(8) .126(9) .130(3) .017(14) Uiso d P .50 H
H81D .180(11) .198(16) .140(5) .08(3) Uiso d P .50 H
H81E .325(6) .154(9) .121(3) .016(14) Uiso d P .50 H
H81F .270(12) .382(15) .126(5) .08(3) Uiso d P .50 H
C9 .2413(3) .2543(4) .27436(19) .0406(9) Uani d . 1 C
C10 .2794(4) .2597(4) .34560(19) .0425(9) Uani d . 1 C

loop_
_atom_site_aniso_label
_atom_site_aniso_U_11
_atom_site_aniso_U_22
_atom_site_aniso_U_33
_atom_site_aniso_U_12
_atom_site_aniso_U_13
_atom_site_aniso_U_23
O1 .0307(15) .094(2) .0591(18) -.0043(11) .0018(12) -.0051(14)
O2 .0316(17) .148(4) .113(3) -.0074(16) .0077(17) -.020(2)
O6 .0321(15) .072(2) .078(2) -.0005(11) -.0045(14) -.0065(14)
C2 .033(2) .079(3) .083(3) .0036(17) .015(2) .005(2)
C3 .036(3) .121(6) .067(4) .010(3) .022(2) -.014(4)
C3' .110(18) .059(13) .081(16) -.066(13) .040(14) -.043(12)
C4 .052(2) .090(3) .052(2) .008(2) .0169(19) .004(2)
C41 .143(11) .25(2) .091(8) .101(12) .043(7) -.031(9)
C42 .074(5) .141(7) .088(6) -.002(5) .023(5) .049(6)
C5 .044(2) .0422(19) .043(2) .0014(14) .0005(15) -.0018(14)
C51 .065(3) .107(4) .047(3) .007(2) -.010(2) -.001(2)
C6 .0288(17) .0368(17) .059(2) -.0004(12) -.0003(15) -.0049(14)
C7 .0364(18) .0297(16) .052(2) -.0004(12) .0083(15) -.0029(13)
C71 .042(2) .048(2) .067(3) .0064(16) .0184(19) .0049(19)
C8 .0384(19) .0377(17) .044(2) -.0018(13) .0053(15) -.0023(14)
C81 .053(3) .068(3) .044(2) .001(2) .0033(19) -.003(2)
C9 .0297(17) .0473(19) .045(2) .0018(13) .0018(14) .0051(14)
C10 .0390(19) .0443(19) .045(2) .0003(13) .0075(15) .0010(14)

loop_
_atom_type_symbol
_atom_type_description
_atom_type_scat_dispersion_real
_atom_type_scat_dispersion_imag
_atom_type_scat_source
C C .0033 .0016 'International Tables Vol C Tables 4.2.6.8 and 6.1.1.4'
H H .0000 .0000 'International Tables Vol C Tables 4.2.6.8 and 6.1.1.4'
O O .0106 .0060 'International Tables Vol C Tables 4.2.6.8 and 6.1.1.4'

loop_
_geom_angle_atom_site_label_1
_geom_angle_atom_site_label_2
_geom_angle_atom_site_label_3
_geom_angle
C2 O1 C9 122.6(3)
O2 C2 O1 119.0(5)
O2 C2 C3 126.2(4)
O1 C2 C3 113.8(4)
O2 C2 C3' 115.3(8)
O1 C2 C3' 104.7(9)
C3 C2 C3' 57.1(7)
C42' C3 C2 157.6(13)
C42' C3 C3' 122.1(18)
C2 C3 C3' 66.1(11)
C42' C3 C4 62.0(13)
C2 C3 C4 113.4(4)
C3' C3 C4 63.5(11)
C42 C3' C3 115.1(14)
C42 C3' C4 60.3(11)
C3 C3' C4 59.0(6)
C42 C3' C2 159.0(15)
C3 C3' C2 56.7(10)
C4 C3' C2 102.8(11)
C42' C4 C3 55.4(13)
C42' C4 C10 109.3(12)
C3 C4 C10 107.2(3)
C42' C4 C41 52.0(14)
C3 C4 C41 104.9(7)
C10 C4 C41 111.7(8)
C42' C4 C42 140.5(12)
C3 C4 C42 109.8(5)
C10 C4 C42 110.1(4)
C41 C4 C42 112.8(10)
C42' C4 C41' 120.5(17)
C3 C4 C41' 133.5(12)
C10 C4 C41' 115.7(12)
C41 C4 C41' 75.8(15)
C42 C4 C41' 38.9(12)
C42' C4 C3' 110.2(16)
C3 C4 C3' 57.5(12)
C10 C4 C3' 106.2(9)
C41 C4 C3' 141.7(11)
C42 C4 C3' 56.0(11)
C41' C4 C3' 92.6(16)
C42' C41 C4 62.8(16)
C42' C41 C41' 110(2)
C4 C41 C41' 53.1(12)
C42 C41' C4 68.0(19)
C42 C41' C41 117(3)
C4 C41' C41 51.1(10)
C41' C42 C3' 131(2)
C41' C42 C4 73.1(18)
C3' C42 C4 63.7(7)
C41 C42' C3 124(3)
C41 C42' C4 65.2(16)
C3 C42' C4 62.6(13)
C6 C5 C10 118.9(3)
C6 C5 C51 116.4(4)
C10 C5 C51 124.6(4)
O6 C6 C5 115.5(4)
O6 C6 C7 121.7(3)
C5 C6 C7 122.8(3)
C8 C7 C6 118.4(3)
C8 C7 C71 122.2(3)
C6 C7 C71 119.3(3)
C9 C8 C7 118.0(3)
C9 C8 C81 120.0(3)
C7 C8 C81 122.0(3)
C8 C9 C10 124.5(3)
C8 C9 O1 113.0(3)
C10 C9 O1 122.4(3)
C9 C10 C5 117.2(3)
C9 C10 C4 117.2(3)
C5 C10 C4 125.5(4)

loop_
_geom_bond_atom_site_label_1
_geom_bond_atom_site_label_2
_geom_bond_distance
O1 C2 1.320(5)
O1 C9 1.405(4)
O2 C2 1.185(6)
O6 C6 1.368(4)
C2 C3 1.492(8)
C2 C3' 1.63(3)
C3 C42' 1.41(3)
C3 C3' 1.50(2)
C3 C4 1.522(7)
C3' C42 1.47(3)
C3' C4 1.59(2)
C4 C42' 1.51(3)
C4 C10 1.534(5)
C4 C41 1.546(18)
C4 C42 1.540(9)
C4 C41' 1.59(3)
C41 C42' 1.34(4)
C41 C41' 1.93(4)
C41' C42 1.04(3)
C5 C6 1.394(5)
C5 C10 1.396(5)
C5 C51 1.513(5)
C6 C7 1.400(5)
C7 C8 1.385(5)
C7 C71 1.501(5)
C8 C9 1.392(5)
C8 C81 1.495(5)
C9 C10 1.384(5)

loop_
_geom_torsion_atom_site_label_1
_geom_torsion_atom_site_label_2
_geom_torsion_atom_site_label_3
_geom_torsion_atom_site_label_4
_geom_torsion
C9 O1 C2 O2 -176.3(4)
C9 O1 C2 C3 14.4(6)
C9 O1 C2 C3' -45.8(7)
O2 C2 C3 C42' -144(4)
O1 C2 C3 C42' 24(4)
C3' C2 C3 C42' 117(4)
O2 C2 C3 C3' 99.1(11)
O1 C2 C3 C3' -92.6(11)
O2 C2 C3 C4 142.8(5)
O1 C2 C3 C4 -48.8(6)
C3' C2 C3 C4 43.8(11)
C42' C3 C3' C42 2(2)
C2 C3 C3' C42 157.8(18)
C4 C3 C3' C42 23.0(11)
C42' C3 C3' C4 -21.5(17)
C2 C3 C3' C4 134.8(8)
C42' C3 C3' C2 -156.3(15)
C4 C3 C3' C2 -134.8(8)
O2 C2 C3' C42 169(4)
O1 C2 C3' C42 36(4)
C3 C2 C3' C42 -73(4)
O2 C2 C3' C3 -118.1(6)
O1 C2 C3' C3 109.1(7)
O2 C2 C3' C4 -156.7(9)
O1 C2 C3' C4 70.6(12)
C3 C2 C3' C4 -38.6(7)
C2 C3 C4 C42' 155.6(15)
C3' C3 C4 C42' -159.5(17)
C42' C3 C4 C10 -101.9(14)
C2 C3 C4 C10 53.6(6)
C3' C3 C4 C10 98.6(10)
C42' C3 C4 C41 16.9(17)
C2 C3 C4 C41 172.5(9)
C3' C3 C4 C41 -142.5(13)
C42' C3 C4 C42 138.4(15)
C2 C3 C4 C42 -66.0(6)
C3' C3 C4 C42 -21.0(10)
C42' C3 C4 C41' 101(2)
C2 C3 C4 C41' -103.0(18)
C3' C3 C4 C41' -58(2)
C42' C3 C4 C3' 159.5(17)
C2 C3 C4 C3' -45.0(10)
C42 C3' C4 C42' -138.0(15)
C3 C3' C4 C42' 17.9(15)
C2 C3' C4 C42' 55.4(18)
C42 C3' C4 C3 -156.0(11)
C2 C3' C4 C3 37.5(9)
C42 C3' C4 C10 103.6(7)
C3 C3' C4 C10 -100.4(7)
C2 C3' C4 C10 -62.9(13)
C42 C3' C4 C41 -84(2)
C3 C3' C4 C41 72(2)
C2 C3' C4 C41 109.1(18)
C3 C3' C4 C42 156.0(11)
C2 C3' C4 C42 -166.5(17)
C42 C3' C4 C41' -14.1(14)
C3 C3' C4 C41' 141.9(13)
C2 C3' C4 C41' 179.4(16)
C3 C4 C41 C42' -17.7(18)
C10 C4 C41 C42' 98.1(16)
C42 C4 C41 C42' -137.2(16)
C41' C4 C41 C42' -150(2)
C3' C4 C41 C42' -74(3)
C42' C4 C41 C41' 150(2)
C3 C4 C41 C41' 131.8(12)
C10 C4 C41 C41' -112.4(13)
C42 C4 C41 C41' 12.4(12)
C3' C4 C41 C41' 76(2)
C42' C4 C41' C42 134.1(19)
C3 C4 C41' C42 64(2)
C10 C4 C41' C42 -90.7(17)
C41 C4 C41' C42 161.7(18)
C3' C4 C41' C42 18.7(18)
C42' C4 C41' C41 -27.6(18)
C3 C4 C41' C41 -97.2(14)
C10 C4 C41' C41 107.6(9)
C42 C4 C41' C41 -161.7(18)
C3' C4 C41' C41 -143.0(11)
C42' C41 C41' C42 10(3)
C4 C41 C41' C42 -19.0(18)
C42' C41 C41' C4 28.6(18)
C4 C41' C42 C3' -28(2)
C41 C41' C42 C3' -12(4)
C41 C41' C42 C4 15.8(15)
C3 C3' C42 C41' 7(3)
C4 C3' C42 C41' 30(3)
C2 C3' C42 C41' 69(5)
C3 C3' C42 C4 -22.7(10)
C2 C3' C42 C4 39(4)
C42' C4 C42 C41' -77(3)
C3 C4 C42 C41' -135.9(19)
C10 C4 C42 C41' 106.3(19)
C41 C4 C42 C41' -19.3(19)
C3' C4 C42 C41' -157(2)
C42' C4 C42 C3' 81(2)
C3 C4 C42 C3' 21.4(11)
C10 C4 C42 C3' -96.4(11)
C41 C4 C42 C3' 138.0(12)
C41' C4 C42 C3' 157(2)
C4 C41 C42' C3 22(2)
C41' C41 C42' C3 -3(3)
C41' C41 C42' C4 -25.5(15)
C2 C3 C42' C41 -107(4)
C3' C3 C42' C41 -1(3)
C4 C3 C42' C41 -23(2)
C2 C3 C42' C4 -84(4)
C3' C3 C42' C4 21.8(17)
C3 C4 C42' C41 159(2)
C10 C4 C42' C41 -102.9(14)
C42 C4 C42' C41 80(2)
C41' C4 C42' C41 35(2)
C3' C4 C42' C41 140.7(15)
C10 C4 C42' C3 98.0(9)
C41 C4 C42' C3 -159(2)
C42 C4 C42' C3 -79(2)
C41' C4 C42' C3 -124.3(16)
C3' C4 C42' C3 -18.4(16)
C10 C5 C6 O6 178.8(3)
C51 C5 C6 O6 -2.9(4)
C10 C5 C6 C7 -.6(4)
C51 C5 C6 C7 177.8(3)
O6 C6 C7 C8 178.9(3)
C5 C6 C7 C8 -1.8(4)
O6 C6 C7 C71 1.0(4)
C5 C6 C7 C71 -179.7(3)
C6 C7 C8 C9 1.3(4)
C71 C7 C8 C9 179.2(3)
C6 C7 C8 C81 -178.8(3)
C71 C7 C8 C81 -1.0(5)
C7 C8 C9 C10 1.6(5)
C81 C8 C9 C10 -178.3(3)
C7 C8 C9 O1 -176.5(3)
C81 C8 C9 O1 3.6(4)
C2 O1 C9 C8 -169.4(3)
C2 O1 C9 C10 12.5(5)
C8 C9 C10 C5 -3.9(5)
O1 C9 C10 C5 174.0(3)
C8 C9 C10 C4 178.3(3)
O1 C9 C10 C4 -3.8(5)
C6 C5 C10 C9 3.3(4)
C51 C5 C10 C9 -174.9(3)
C6 C5 C10 C4 -179.1(3)
C51 C5 C10 C4 2.7(5)
C42' C4 C10 C9 -86.5(14)
C3 C4 C10 C9 -27.9(5)
C41 C4 C10 C9 -142.3(9)
C42 C4 C10 C9 91.5(5)
C41' C4 C10 C9 133.5(14)
C3' C4 C10 C9 32.4(12)
C42' C4 C10 C5 95.9(14)
C3 C4 C10 C5 154.5(4)
C41 C4 C10 C5 40.1(9)
C42 C4 C10 C5 -86.1(6)
C41' C4 C10 C5 -44.1(15)
C3' C4 C10 C5 -145.2(12)
